data_7245194
loop_
_publ_author_name
'Lei, Xiaofang'
'Angeli, Giasemi K.'
'Neochoritis, Constantinos G.'
'D\"omling, Alexander'

_publ_section_title
;
 Sustainable multicomponent indole synthesis with broad scope
;
_journal_issue 16
_journal_name_full 'Green Chemistry'
_journal_page_first 6168
_journal_page_last 6171
_journal_paper_doi 10.1039/D2GC02060B
_journal_volume 24
_journal_year 2022
_chemical_formula_moiety 'C14 H16 N2 O3'
_chemical_formula_sum 'C14 H16 N2 O3'
_chemical_formula_weight 260.29
_chemical_name_systematic LXF-118-nl
_space_group_crystal_system monoclinic
_space_group_IT_number 14
_space_group_name_Hall '-P 2ybc'
_space_group_name_H-M_alt 'P 1 21/c 1'
_atom_sites_solution_hydrogens geom
_audit_creation_date 2022-05-25
_audit_creation_method
;
Olex2 1.5
(compiled 2021.12.09 svn.r5202d8cf for OlexSys, GUI svn.r6439)
;
_audit_update_record
;
2022-05-25 deposited with the CCDC.	2022-07-20 downloaded from the CCDC.
;
_cell_angle_alpha 90
_cell_angle_beta 101.494(3)
_cell_angle_gamma 90
_cell_formula_units_Z 4
_cell_length_a 15.1633(10)
_cell_length_b 5.1388(3)
_cell_length_c 17.4106(11)
_cell_measurement_reflns_used 8968
_cell_measurement_temperature 209.99
_cell_measurement_theta_max 58.97
_cell_measurement_theta_min 2.97
_cell_volume 1329.45(14)
_computing_molecular_graphics 'Olex2 1.5 (Dolomanov et al., 2009)'
_computing_publication_material 'Olex2 1.5 (Dolomanov et al., 2009)'
_computing_structure_refinement 'SHELXL 2018/3 (Sheldrick, 2015)'
_diffrn_ambient_temperature 209.99
_diffrn_measured_fraction_theta_full 0.995
_diffrn_measured_fraction_theta_max 0.995
_diffrn_measurement_device_type 'Bruker APEX-II CCD'
_diffrn_measurement_method '\f and \w scans'
_diffrn_radiation_type CuK\a
_diffrn_radiation_wavelength 1.54178
_diffrn_reflns_av_R_equivalents 0.0360
_diffrn_reflns_av_unetI/netI 0.0268
_diffrn_reflns_Laue_measured_fraction_full 0.995
_diffrn_reflns_Laue_measured_fraction_max 0.995
_diffrn_reflns_limit_h_max 16
_diffrn_reflns_limit_h_min -16
_diffrn_reflns_limit_k_max 5
_diffrn_reflns_limit_k_min -5
_diffrn_reflns_limit_l_max 19
_diffrn_reflns_limit_l_min -19
_diffrn_reflns_number 11578
_diffrn_reflns_point_group_measured_fraction_full 0.995
_diffrn_reflns_point_group_measured_fraction_max 0.995
_diffrn_reflns_theta_full 59.007
_diffrn_reflns_theta_max 59.007
_diffrn_reflns_theta_min 2.974
_diffrn_standards_number 0
_exptl_absorpt_coefficient_mu 0.760
_exptl_absorpt_correction_T_max 0.7516
_exptl_absorpt_correction_T_min 0.5480
_exptl_absorpt_correction_type multi-scan
_exptl_absorpt_process_details
;
SADABS-2016/2 (Bruker,2016/2) was used for absorption correction.
wR2(int) was 0.1012 before and 0.0634 after correction.
The Ratio of minimum to maximum transmission is 0.7291.
The \l/2 correction factor is Not present.
;
_exptl_crystal_colour 'light orange'
_exptl_crystal_colour_modifier light
_exptl_crystal_colour_primary orange
_exptl_crystal_density_diffrn 1.300
_exptl_crystal_description cube
_exptl_crystal_F_000 552
_exptl_crystal_size_max 0.06
_exptl_crystal_size_mid 0.04
_exptl_crystal_size_min 0.02
_refine_diff_density_max 0.183
_refine_diff_density_min -0.186
_refine_diff_density_rms 0.047
_refine_ls_extinction_coef 0.0033(7)
_refine_ls_extinction_expression Fc^*^=kFc[1+0.001xFc^2^\l^3^/sin(2\q)]^-1/4^
_refine_ls_extinction_method 'SHELXL-2018/3 (Sheldrick 2018)'
_refine_ls_goodness_of_fit_ref 1.142
_refine_ls_hydrogen_treatment constr
_refine_ls_matrix_type full
_refine_ls_number_parameters 176
_refine_ls_number_reflns 1910
_refine_ls_number_restraints 0
_refine_ls_restrained_S_all 1.142
_refine_ls_R_factor_all 0.0426
_refine_ls_R_factor_gt 0.0384
_refine_ls_shift/su_max 0.000
_refine_ls_shift/su_mean 0.000
_refine_ls_structure_factor_coef Fsqd
_refine_ls_weighting_details 'w=1/[\s^2^(Fo^2^)+(0.0735P)^2^+0.2688P] where P=(Fo^2^+2Fc^2^)/3'
_refine_ls_weighting_scheme calc
_refine_ls_wR_factor_gt 0.1097
_refine_ls_wR_factor_ref 0.1248
_reflns_Friedel_coverage 0.000
_reflns_number_gt 1763
_reflns_number_total 1910
_reflns_threshold_expression 'I > 2\s(I)'
_cod_data_source_file d2gc02060b2.cif
_cod_data_source_block cu_LXF-118-nl
_cod_depositor_comments 'Adding full bibliography for 7245194--7245195.cif.'
_cod_database_code 7245194
_shelx_shelxl_version_number 2018/3
_shelx_space_group_comment
;
The symmetry employed for this shelxl refinement is uniquely defined
by the following loop, which should always be used as a source of
symmetry information in preference to the above space-group names.
They are only intended as comments.
;
_shelx_estimated_absorpt_t_max 0.985
_shelx_estimated_absorpt_t_min 0.956
_olex2_refinement_description
;
1.a Secondary CH2 refined with riding coordinates:
 C00D(H00A,H00B)
1.b Aromatic/amide H refined with riding coordinates:
 N004(H004), N005(H005), C009(H009), C00E(H00E), C00F(H00F)
1.c Idealised Me refined as rotating group:
 C00H(H00C,H00D,H00G), C00I(H00H,H00I,H00J), C00J(H00K,H00L,H00M)
;
_olex2_submission_special_instructions 'No special instructions were received'

loop_
_space_group_symop_operation_xyz
'x, y, z'
'-x, y+1/2, -z+1/2'
'-x, -y, -z'
'x, -y-1/2, z-1/2'

loop_
_atom_site_label
_atom_site_type_symbol
_atom_site_fract_x
_atom_site_fract_y
_atom_site_fract_z
_atom_site_U_iso_or_equiv
_atom_site_adp_type
_atom_site_occupancy
_atom_site_site_symmetry_order
_atom_site_calc_flag
_atom_site_refinement_flags_posn
_atom_site_refinement_flags_adp
_atom_site_refinement_flags_occupancy
_atom_site_disorder_assembly
_atom_site_disorder_group
O001 O 0.54670(8) 0.7661(2) 0.44392(7) 0.0505(4) Uani 1 1 d . . . . .
O002 O 0.62134(9) 0.8231(3) 0.27952(7) 0.0582(4) Uani 1 1 d . . . . .
O003 O 0.73319(8) 1.0544(3) 0.35027(7) 0.0551(4) Uani 1 1 d . . . . .
N004 N 0.37222(9) 0.5881(3) 0.43890(8) 0.0431(4) Uani 1 1 d . . . . .
H004 H 0.412241 0.497320 0.470582 0.052 Uiso 1 1 calc R U . . .
N005 N 0.49875(9) 1.0787(3) 0.35491(8) 0.0471(4) Uani 1 1 d . . . . .
H005 H 0.453875 1.151054 0.323147 0.057 Uiso 1 1 calc R U . . .
C006 C 0.28116(11) 0.5535(3) 0.42729(9) 0.0418(4) Uani 1 1 d . . . . .
C007 C 0.39044(11) 0.7899(3) 0.39236(9) 0.0407(4) Uani 1 1 d . . . . .
C008 C 0.24038(11) 0.7366(3) 0.37061(9) 0.0417(4) Uani 1 1 d . . . . .
C009 C 0.31136(11) 0.8840(3) 0.34937(9) 0.0429(4) Uani 1 1 d . . . . .
H009 H 0.305094 1.020378 0.312697 0.051 Uiso 1 1 calc R U . . .
C00A C 0.48391(11) 0.8749(3) 0.39897(9) 0.0414(4) Uani 1 1 d . . . . .
C00B C 0.64696(11) 0.9965(3) 0.32477(9) 0.0437(4) Uani 1 1 d . . . . .
C00C C 0.14583(12) 0.7417(3) 0.34793(10) 0.0455(5) Uani 1 1 d . . . . .
C00D C 0.58819(12) 1.1779(3) 0.35993(10) 0.0475(5) Uani 1 1 d . . . . .
H00A H 0.615618 1.207769 0.415110 0.057 Uiso 1 1 calc R U . . .
H00B H 0.584922 1.345676 0.332760 0.057 Uiso 1 1 calc R U . . .
C00E C 0.23130(12) 0.3779(3) 0.46278(10) 0.0474(5) Uani 1 1 d . . . . .
H00E H 0.259971 0.256676 0.499943 0.057 Uiso 1 1 calc R U . . .
C00F C 0.09834(12) 0.5685(3) 0.38456(10) 0.0490(5) Uani 1 1 d . . . . .
H00F H 0.035178 0.570647 0.370715 0.059 Uiso 1 1 calc R U . . .
C00G C 0.13951(12) 0.3879(3) 0.44176(10) 0.0495(5) Uani 1 1 d . . . . .
C00H C 0.09956(12) 0.9274(4) 0.28613(11) 0.0551(5) Uani 1 1 d . . . . .
H00C H 0.115077 1.104681 0.302613 0.083 Uiso 1 1 calc R U . . .
H00D H 0.034915 0.904354 0.278675 0.083 Uiso 1 1 calc R U . . .
H00G H 0.118821 0.892952 0.237219 0.083 Uiso 1 1 calc R U . . .
C00I C 0.08120(14) 0.2057(4) 0.47750(12) 0.0625(6) Uani 1 1 d . . . . .
H00H H 0.116626 0.057160 0.500045 0.094 Uiso 1 1 calc R U . . .
H00I H 0.031466 0.146426 0.437301 0.094 Uiso 1 1 calc R U . . .
H00J H 0.057937 0.295920 0.518184 0.094 Uiso 1 1 calc R U . . .
C00J C 0.79605(14) 0.8919(5) 0.31944(13) 0.0667(6) Uani 1 1 d . . . . .
H00K H 0.784476 0.906525 0.262772 0.100 Uiso 1 1 calc R U . . .
H00L H 0.788732 0.712262 0.334054 0.100 Uiso 1 1 calc R U . . .
H00M H 0.857060 0.948237 0.340853 0.100 Uiso 1 1 calc R U . . .

loop_
_atom_site_aniso_label
_atom_site_aniso_U_11
_atom_site_aniso_U_22
_atom_site_aniso_U_33
_atom_site_aniso_U_23
_atom_site_aniso_U_13
_atom_site_aniso_U_12
O001 0.0468(7) 0.0501(7) 0.0520(7) 0.0113(6) 0.0037(6) 0.0044(5)
O002 0.0655(8) 0.0557(8) 0.0532(8) -0.0164(6) 0.0114(6) -0.0104(6)
O003 0.0489(8) 0.0610(8) 0.0553(8) -0.0103(6) 0.0103(6) -0.0038(6)
N004 0.0441(8) 0.0419(8) 0.0414(8) 0.0061(6) 0.0044(6) 0.0038(6)
N005 0.0447(8) 0.0451(8) 0.0495(8) 0.0096(6) 0.0047(6) 0.0033(6)
C006 0.0473(10) 0.0387(9) 0.0390(9) -0.0021(7) 0.0076(7) 0.0008(7)
C007 0.0470(10) 0.0376(9) 0.0371(9) 0.0008(7) 0.0077(7) 0.0029(7)
C008 0.0454(10) 0.0396(9) 0.0388(9) -0.0009(7) 0.0056(7) 0.0017(7)
C009 0.0476(10) 0.0395(9) 0.0407(9) 0.0046(7) 0.0065(7) 0.0015(7)
C00A 0.0464(10) 0.0385(9) 0.0388(9) 0.0006(7) 0.0071(7) 0.0041(7)
C00B 0.0505(10) 0.0429(10) 0.0373(9) 0.0020(8) 0.0076(7) -0.0057(8)
C00C 0.0478(10) 0.0437(10) 0.0441(9) -0.0015(7) 0.0072(8) 0.0004(7)
C00D 0.0515(10) 0.0387(9) 0.0527(10) 0.0008(8) 0.0116(8) -0.0034(8)
C00E 0.0558(11) 0.0435(10) 0.0428(9) 0.0029(7) 0.0096(8) 0.0000(8)
C00F 0.0453(10) 0.0512(10) 0.0501(10) -0.0054(8) 0.0090(8) -0.0032(8)
C00G 0.0571(11) 0.0468(10) 0.0465(10) -0.0024(8) 0.0152(8) -0.0055(8)
C00H 0.0465(10) 0.0576(11) 0.0576(11) 0.0064(9) 0.0013(8) 0.0016(8)
C00I 0.0642(12) 0.0632(13) 0.0628(12) 0.0053(10) 0.0195(10) -0.0105(10)
C00J 0.0575(12) 0.0803(14) 0.0664(12) -0.0056(11) 0.0219(10) 0.0084(10)

loop_
_atom_type_symbol
_atom_type_description
_atom_type_scat_dispersion_real
_atom_type_scat_dispersion_imag
_atom_type_scat_source
C C 0.0181 0.0091 'International Tables Vol C Tables 4.2.6.8 and 6.1.1.4'
H H 0.0000 0.0000 'International Tables Vol C Tables 4.2.6.8 and 6.1.1.4'
N N 0.0311 0.0180 'International Tables Vol C Tables 4.2.6.8 and 6.1.1.4'
O O 0.0492 0.0322 'International Tables Vol C Tables 4.2.6.8 and 6.1.1.4'

loop_
_geom_angle_atom_site_label_1
_geom_angle_atom_site_label_2
_geom_angle_atom_site_label_3
_geom_angle
_geom_angle_site_symmetry_1
_geom_angle_site_symmetry_3
_geom_angle_publ_flag
C00B O003 C00J 115.07(15) . . ?
C006 N004 H004 125.5 . . ?
C006 N004 C007 109.03(13) . . ?
C007 N004 H004 125.5 . . ?
C00A N005 H005 119.8 . . ?
C00A N005 C00D 120.38(14) . . ?
C00D N005 H005 119.8 . . ?
N004 C006 C008 107.77(14) . . ?
N004 C006 C00E 129.65(15) . . ?
C00E C006 C008 122.57(16) . . ?
N004 C007 C00A 118.85(14) . . ?
C009 C007 N004 109.33(15) . . ?
C009 C007 C00A 131.72(15) . . ?
C006 C008 C009 106.69(14) . . ?
C00C C008 C006 119.15(15) . . ?
C00C C008 C009 134.15(15) . . ?
C007 C009 C008 107.16(14) . . ?
C007 C009 H009 126.4 . . ?
C008 C009 H009 126.4 . . ?
O001 C00A N005 121.17(16) . . ?
O001 C00A C007 121.63(15) . . ?
N005 C00A C007 117.19(14) . . ?
O002 C00B O003 123.60(16) . . ?
O002 C00B C00D 125.95(16) . . ?
O003 C00B C00D 110.45(14) . . ?
C008 C00C C00H 121.06(15) . . ?
C00F C00C C008 117.02(16) . . ?
C00F C00C C00H 121.92(16) . . ?
N005 C00D C00B 112.66(14) . . ?
N005 C00D H00A 109.1 . . ?
N005 C00D H00B 109.1 . . ?
C00B C00D H00A 109.1 . . ?
C00B C00D H00B 109.1 . . ?
H00A C00D H00B 107.8 . . ?
C006 C00E H00E 121.0 . . ?
C00G C00E C006 117.94(16) . . ?
C00G C00E H00E 121.0 . . ?
C00C C00F H00F 118.2 . . ?
C00C C00F C00G 123.52(17) . . ?
C00G C00F H00F 118.2 . . ?
C00E C00G C00F 119.78(16) . . ?
C00E C00G C00I 121.08(17) . . ?
C00F C00G C00I 119.13(17) . . ?
C00C C00H H00C 109.5 . . ?
C00C C00H H00D 109.5 . . ?
C00C C00H H00G 109.5 . . ?
H00C C00H H00D 109.5 . . ?
H00C C00H H00G 109.5 . . ?
H00D C00H H00G 109.5 . . ?
C00G C00I H00H 109.5 . . ?
C00G C00I H00I 109.5 . . ?
C00G C00I H00J 109.5 . . ?
H00H C00I H00I 109.5 . . ?
H00H C00I H00J 109.5 . . ?
H00I C00I H00J 109.5 . . ?
O003 C00J H00K 109.5 . . ?
O003 C00J H00L 109.5 . . ?
O003 C00J H00M 109.5 . . ?
H00K C00J H00L 109.5 . . ?
H00K C00J H00M 109.5 . . ?
H00L C00J H00M 109.5 . . ?

loop_
_geom_bond_atom_site_label_1
_geom_bond_atom_site_label_2
_geom_bond_distance
_geom_bond_site_symmetry_2
_geom_bond_publ_flag
O001 C00A 1.239(2) . ?
O002 C00B 1.202(2) . ?
O003 C00B 1.328(2) . ?
O003 C00J 1.448(2) . ?
N004 H004 0.8700 . ?
N004 C006 1.367(2) . ?
N004 C007 1.377(2) . ?
N005 H005 0.8700 . ?
N005 C00A 1.343(2) . ?
N005 C00D 1.435(2) . ?
C006 C008 1.413(2) . ?
C006 C00E 1.398(2) . ?
C007 C009 1.369(2) . ?
C007 C00A 1.466(2) . ?
C008 C009 1.424(2) . ?
C008 C00C 1.410(2) . ?
C009 H009 0.9400 . ?
C00B C00D 1.502(3) . ?
C00C C00F 1.378(2) . ?
C00C C00H 1.503(2) . ?
C00D H00A 0.9800 . ?
C00D H00B 0.9800 . ?
C00E H00E 0.9400 . ?
C00E C00G 1.368(3) . ?
C00F H00F 0.9400 . ?
C00F C00G 1.412(3) . ?
C00G C00I 1.505(3) . ?
C00H H00C 0.9700 . ?
C00H H00D 0.9700 . ?
C00H H00G 0.9700 . ?
C00I H00H 0.9700 . ?
C00I H00I 0.9700 . ?
C00I H00J 0.9700 . ?
C00J H00K 0.9700 . ?
C00J H00L 0.9700 . ?
C00J H00M 0.9700 . ?

loop_
_geom_torsion_atom_site_label_1
_geom_torsion_atom_site_label_2
_geom_torsion_atom_site_label_3
_geom_torsion_atom_site_label_4
_geom_torsion
_geom_torsion_site_symmetry_1
_geom_torsion_site_symmetry_2
_geom_torsion_site_symmetry_3
_geom_torsion_site_symmetry_4
_geom_torsion_publ_flag
O002 C00B C00D N005 18.7(2) . . . . ?
O003 C00B C00D N005 -161.69(14) . . . . ?
N004 C006 C008 C009 -0.53(18) . . . . ?
N004 C006 C008 C00C -179.99(14) . . . . ?
N004 C006 C00E C00G 178.37(16) . . . . ?
N004 C007 C009 C008 0.70(18) . . . . ?
N004 C007 C00A O001 1.7(2) . . . . ?
N004 C007 C00A N005 -177.48(13) . . . . ?
C006 N004 C007 C009 -1.05(18) . . . . ?
C006 N004 C007 C00A 175.79(14) . . . . ?
C006 C008 C009 C007 -0.10(18) . . . . ?
C006 C008 C00C C00F 1.5(2) . . . . ?
C006 C008 C00C C00H -178.15(15) . . . . ?
C006 C00E C00G C00F 1.3(2) . . . . ?
C006 C00E C00G C00I -179.87(16) . . . . ?
C007 N004 C006 C008 0.96(17) . . . . ?
C007 N004 C006 C00E -178.20(16) . . . . ?
C008 C006 C00E C00G -0.7(2) . . . . ?
C008 C00C C00F C00G -0.8(3) . . . . ?
C009 C007 C00A O001 177.66(16) . . . . ?
C009 C007 C00A N005 -1.5(3) . . . . ?
C009 C008 C00C C00F -177.81(17) . . . . ?
C009 C008 C00C C00H 2.6(3) . . . . ?
C00A N005 C00D C00B 70.5(2) . . . . ?
C00A C007 C009 C008 -175.59(16) . . . . ?
C00C C008 C009 C007 179.24(18) . . . . ?
C00C C00F C00G C00E -0.6(3) . . . . ?
C00C C00F C00G C00I -179.41(17) . . . . ?
C00D N005 C00A O001 -1.0(2) . . . . ?
C00D N005 C00A C007 178.18(14) . . . . ?
C00E C006 C008 C009 178.71(15) . . . . ?
C00E C006 C008 C00C -0.8(2) . . . . ?
C00H C00C C00F C00G 178.77(16) . . . . ?
C00J O003 C00B O002 0.0(2) . . . . ?
C00J O003 C00B C00D -179.57(15) . . . . ?
